data_4002378
loop_
_publ_author_name
'Esmaeilzadeh, S.'
'Halenius, E.'
'Valldor, M.'

_publ_section_title
;
 Crystal growth, magnetic, and optical properties of the ternary nitride
 Mn Si N2
;
_journal_name_full 'Chemistry of Materials (1,1989-)'
_journal_page_first 2713
_journal_page_last 2718
_journal_volume 18
_journal_year 2006
_chemical_formula_sum 'Mn N2 Si'
_chemical_name_systematic 'Mn Si N2'
_space_group_IT_number 33
_symmetry_space_group_name_Hall 'P 2c -2n'
_symmetry_space_group_name_H-M 'P n a 21'
_cell_angle_alpha 90
_cell_angle_beta 90
_cell_angle_gamma 90
_cell_formula_units_Z 4
_cell_length_a 5.2706
_cell_length_b 6.5206
_cell_length_c 5.0706
_cell_volume 174.264
_citation_journal_id_ASTM CMATEX
_cod_data_source_file Esmaeilzadeh_CMATEX_2006_937.cif
_cod_data_source_block Mn1N2Si1
_cod_original_cell_volume 174.2637
_cod_original_formula_sum 'Mn1 N2 Si1'
_cod_database_code 4002378

loop_
_symmetry_equiv_pos_as_xyz
x,y,z
-x,-y,z+1/2
-x+1/2,y+1/2,z+1/2
x+1/2,-y+1/2,z

loop_
_atom_site_label
_atom_site_type_symbol
_atom_site_fract_x
_atom_site_fract_y
_atom_site_fract_z
_atom_site_occupancy
_atom_site_U_iso_or_equiv
N2 N-3 0.0478 0.0906 0.348 1 0.0
N1 N-3 0.1133 0.6593 0.42 1 0.0
Si1 Si+4 0.067 0.126 0.006 1 0.0
Mn1 Mn+2 0.077 0.624 0 1 0.0
